data_1563576
loop_
_publ_author_name
'Zheng, Guoli'
'Fan, Weiqiang'
'Song, Shuyan'
'Guo, Huadong'
'Zhang, HongJie'

_publ_section_title
;
 Guests inducing p-sulfonatocalix[4]arenes into nanocapsule and layer
 structure
;
_journal_issue 6
_journal_name_full 'Journal of Solid State Chemistry'
_journal_page_first 1457
_journal_page_last 1463
_journal_paper_doi 10.1016/j.jssc.2010.04.025
_journal_volume 183
_journal_year 2010
_chemical_formula_sum 'C88 H110 Cu2 N12 Na O51 S4'
_chemical_formula_weight 2430.19
_space_group_IT_number 2
_space_group_name_Hall '-P 1'
_space_group_name_H-M_alt 'P -1'
_symmetry_cell_setting triclinic
_symmetry_space_group_name_H-M 'P -1'
_atom_sites_solution_hydrogens geom
_atom_sites_solution_primary direct
_atom_sites_solution_secondary difmap
_cell_angle_alpha 93.3830(10)
_cell_angle_beta 91.6800(10)
_cell_angle_gamma 112.2900(10)
_cell_formula_units_Z 2
_cell_length_a 14.2392(12)
_cell_length_b 14.2756(12)
_cell_length_c 27.679(2)
_cell_measurement_temperature 193(2)
_cell_volume 5188.8(7)
_computing_cell_refinement 'Bruker SAINT'
_computing_data_collection 'Bruker SMART'
_computing_data_reduction 'Bruker SAINT'
_computing_molecular_graphics 'SHELXTL-PLUS (Sheldrick, 1990)'
_computing_publication_material SHELXL-97
_computing_structure_refinement 'SHELXL-97 (Sheldrick, 1997)'
_computing_structure_solution 'SHELXS-97(Sheldrick, 1997)'
_diffrn_ambient_temperature 293(2)
_diffrn_measured_fraction_theta_full 0.970
_diffrn_measured_fraction_theta_max 0.970
_diffrn_measurement_method '\w scans'
_diffrn_radiation_monochromator graphite
_diffrn_radiation_source 'fine-focus sealed tube'
_diffrn_radiation_type MoK\a
_diffrn_radiation_wavelength 0.71073
_diffrn_reflns_av_R_equivalents 0.0265
_diffrn_reflns_av_sigmaI/netI 0.0589
_diffrn_reflns_limit_h_max 17
_diffrn_reflns_limit_h_min -17
_diffrn_reflns_limit_k_max 17
_diffrn_reflns_limit_k_min -15
_diffrn_reflns_limit_l_max 30
_diffrn_reflns_limit_l_min -34
_diffrn_reflns_number 29074
_diffrn_reflns_theta_full 26.09
_diffrn_reflns_theta_max 26.09
_diffrn_reflns_theta_min 1.48
_diffrn_standards_decay_% none
_diffrn_standards_interval_count none
_diffrn_standards_interval_time none
_diffrn_standards_number none
_exptl_absorpt_coefficient_mu 0.600
_exptl_absorpt_correction_type multi-scan
_exptl_absorpt_process_details SADABS
_exptl_crystal_colour green
_exptl_crystal_density_diffrn 1.555
_exptl_crystal_density_method 'not measured'
_exptl_crystal_description plate
_exptl_crystal_F_000 2526
_exptl_crystal_size_max 0.24
_exptl_crystal_size_mid 0.21
_exptl_crystal_size_min 0.18
_refine_diff_density_max 2.218
_refine_diff_density_min -0.542
_refine_diff_density_rms 0.112
_refine_ls_extinction_method none
_refine_ls_goodness_of_fit_ref 1.041
_refine_ls_hydrogen_treatment constr
_refine_ls_matrix_type full
_refine_ls_number_parameters 1393
_refine_ls_number_reflns 19997
_refine_ls_number_restraints 0
_refine_ls_restrained_S_all 1.041
_refine_ls_R_factor_all 0.0959
_refine_ls_R_factor_gt 0.0735
_refine_ls_shift/su_max 0.001
_refine_ls_shift/su_mean 0.000
_refine_ls_structure_factor_coef Fsqd
_refine_ls_weighting_details 'calc w=1/[\s^2^(Fo^2^)+(0.1139P)^2^+13.3331P] where P=(Fo^2^+2Fc^2^)/3'
_refine_ls_weighting_scheme calc
_refine_ls_wR_factor_gt 0.2049
_refine_ls_wR_factor_ref 0.2209
_reflns_number_gt 15014
_reflns_number_total 19997
_reflns_threshold_expression >2sigma(I)
_cod_data_source_file JSSC-2010-183-1457.cif
_cod_data_source_block Cu2
_cod_depositor_comments
;
The following automatic conversions were performed:

data item '_exptl_crystal_density_meas' value 'not measured' was
changed to '?' -- the value is perceived as not measured.

Automatic conversion script
Id: cif_fix_values 8369 2020-08-20 11:38:08Z andrius 
;
_cod_original_cell_volume 5188.8(8)
_cod_original_sg_symbol_H-M P-1
_cod_database_code 1563576

loop_
_symmetry_equiv_pos_as_xyz
'x, y, z'
'-x, -y, -z'

loop_
_atom_site_label
_atom_site_type_symbol
_atom_site_fract_x
_atom_site_fract_y
_atom_site_fract_z
_atom_site_U_iso_or_equiv
_atom_site_adp_type
_atom_site_occupancy
_atom_site_symmetry_multiplicity
_atom_site_calc_flag
_atom_site_refinement_flags
_atom_site_disorder_assembly
_atom_site_disorder_group
Cu1 Cu 0.58554(4) 0.71253(4) 0.86529(2) 0.02526(15) Uani 1 1 d . . .
Cu2 Cu -0.15811(4) 0.85670(4) 0.57763(2) 0.02613(15) Uani 1 1 d . . .
Na Na 0.38559(16) 1.01125(15) 0.82982(8) 0.0412(6) Uani 1 1 d . . .
S1 S 0.33525(10) 0.38976(11) 0.63806(5) 0.0380(3) Uani 1 1 d . . .
S2 S 0.29366(11) 0.84399(14) 0.70973(6) 0.0487(4) Uani 1 1 d . . .
S3 S 0.19203(11) 0.71586(10) 0.98072(5) 0.0384(3) Uani 1 1 d . . .
S4 S 0.28319(11) 0.21692(11) 0.88410(6) 0.0441(3) Uani 1 1 d . . .
C1 C 0.0709(2) 0.2648(2) 0.70497(11) 0.0385(13) Uani 1 1 d G . .
C2 C 0.1688(2) 0.2841(2) 0.68809(12) 0.0352(11) Uani 1 1 d G . .
H2 H 0.2032 0.2426 0.6957 0.042 Uiso 1 1 calc R . .
C3 C 0.21330(18) 0.3655(2) 0.66007(11) 0.0313(11) Uani 1 1 d G . .
C4 C 0.1651(2) 0.4299(2) 0.64916(11) 0.0342(11) Uani 1 1 d G . .
H4 H 0.1975 0.4851 0.6312 0.041 Uiso 1 1 calc R . .
C5 C 0.0684(2) 0.4127(2) 0.66474(12) 0.0364(12) Uani 1 1 d G . .
C6 C 0.02106(18) 0.3285(3) 0.69222(12) 0.0405(13) Uani 1 1 d G . .
C7 C 0.0535(3) 0.5764(2) 0.68983(10) 0.0389(12) Uani 1 1 d G . .
C8 C 0.1418(2) 0.6603(3) 0.68266(9) 0.0449(14) Uani 1 1 d G . .
H8 H 0.1754 0.6628 0.6542 0.054 Uiso 1 1 calc R . .
C9 C 0.1794(2) 0.7405(2) 0.71864(12) 0.0419(13) Uani 1 1 d G . .
C10 C 0.1306(2) 0.7388(2) 0.76109(10) 0.0372(12) Uani 1 1 d G . .
H10 H 0.1570 0.7925 0.7847 0.045 Uiso 1 1 calc R . .
C11 C 0.0420(2) 0.6567(2) 0.76861(9) 0.0324(11) Uani 1 1 d G . .
C12 C 0.0035(2) 0.5760(2) 0.73212(11) 0.0347(11) Uani 1 1 d G . .
C13 C 0.0256(2) 0.6087(2) 0.85527(9) 0.0305(11) Uani 1 1 d G . .
C14 C 0.0899(2) 0.67126(16) 0.89228(11) 0.0315(11) Uani 1 1 d G . .
H14 H 0.1131 0.7413 0.8910 0.038 Uiso 1 1 calc R . .
C15 C 0.1207(2) 0.6309(2) 0.93137(10) 0.0330(11) Uani 1 1 d G . .
C16 C 0.0897(3) 0.5266(2) 0.93291(9) 0.0342(11) Uani 1 1 d G . .
H16 H 0.1125 0.4998 0.9584 0.041 Uiso 1 1 calc R . .
C17 C 0.0233(2) 0.46135(16) 0.89559(11) 0.0310(11) Uani 1 1 d G . .
C18 C -0.0084(2) 0.5031(2) 0.85733(9) 0.0304(10) Uani 1 1 d G . .
C19 C 0.0396(2) 0.2946(2) 0.86714(10) 0.0330(11) Uani 1 1 d G . .
C20 C 0.1255(2) 0.2825(2) 0.88621(9) 0.0354(12) Uani 1 1 d G . .
H20 H 0.1504 0.3082 0.9177 0.043 Uiso 1 1 calc R . .
C21 C 0.1741(2) 0.2322(2) 0.85856(12) 0.0384(12) Uani 1 1 d G . .
C22 C 0.1402(2) 0.1969(2) 0.81066(11) 0.0410(13) Uani 1 1 d G . .
H22 H 0.1733 0.1633 0.7924 0.049 Uiso 1 1 calc R . .
C23 C 0.0572(3) 0.2116(2) 0.79012(9) 0.0398(13) Uani 1 1 d G . .
C24 C 0.0057(2) 0.2588(2) 0.81907(11) 0.0351(11) Uani 1 1 d G . .
C25 C 0.0252(5) 0.1786(4) 0.7375(2) 0.0540(17) Uani 1 1 d . . .
H25A H -0.0484 0.1533 0.7334 0.065 Uiso 1 1 calc R . .
H25B H 0.0463 0.1235 0.7277 0.065 Uiso 1 1 calc R . .
C26 C 0.0172(5) 0.4843(5) 0.6529(2) 0.0479(15) Uani 1 1 d . . .
H26A H -0.0559 0.4495 0.6534 0.058 Uiso 1 1 calc R . .
H26B H 0.0332 0.5064 0.6206 0.058 Uiso 1 1 calc R . .
C27 C -0.0116(4) 0.6553(4) 0.81526(18) 0.0349(11) Uani 1 1 d . . .
H27A H -0.0018 0.7244 0.8262 0.042 Uiso 1 1 calc R . .
H27B H -0.0840 0.6175 0.8087 0.042 Uiso 1 1 calc R . .
C28 C -0.0150(4) 0.3468(4) 0.89835(18) 0.0339(11) Uani 1 1 d . . .
H28A H -0.0079 0.3326 0.9318 0.041 Uiso 1 1 calc R . .
H28B H -0.0869 0.3176 0.8886 0.041 Uiso 1 1 calc R . .
C29 C 0.8407(4) 0.7110(4) 0.91316(19) 0.0335(11) Uani 1 1 d . . .
H29 H 0.8629 0.7813 0.9175 0.040 Uiso 1 1 calc R . .
C30 C 0.8769(4) 0.6588(4) 0.9447(2) 0.0372(12) Uani 1 1 d . . .
H30 H 0.9226 0.6944 0.9703 0.045 Uiso 1 1 calc R . .
C31 C 0.8461(4) 0.5557(4) 0.93847(19) 0.0374(12) Uani 1 1 d . . .
H31 H 0.8722 0.5210 0.9590 0.045 Uiso 1 1 calc R . .
C32 C 0.7755(4) 0.5038(4) 0.90117(18) 0.0326(11) Uani 1 1 d . . .
H32 H 0.7530 0.4335 0.8967 0.039 Uiso 1 1 calc R . .
C33 C 0.7381(4) 0.5563(4) 0.87049(18) 0.0299(10) Uani 1 1 d . . .
C34 C 0.6630(4) 0.5064(4) 0.83013(17) 0.0298(10) Uani 1 1 d . . .
C35 C 0.6783(4) 0.4449(4) 0.7931(2) 0.0400(12) Uani 1 1 d . . .
H35 H 0.7378 0.4324 0.7934 0.048 Uiso 1 1 calc R . .
C36 C 0.6055(5) 0.4025(5) 0.7561(2) 0.0455(14) Uani 1 1 d . . .
H36 H 0.6143 0.3591 0.7319 0.055 Uiso 1 1 calc R . .
C37 C 0.5196(4) 0.4244(4) 0.75490(19) 0.0389(12) Uani 1 1 d . . .
H37 H 0.4719 0.3990 0.7289 0.047 Uiso 1 1 calc R . .
C38 C 0.5041(4) 0.4844(4) 0.79242(18) 0.0319(11) Uani 1 1 d . . .
C39 C 0.4136(4) 0.5102(4) 0.79383(17) 0.0291(10) Uani 1 1 d . . .
C40 C 0.3155(4) 0.4382(4) 0.78925(19) 0.0361(12) Uani 1 1 d . . .
H40 H 0.3047 0.3696 0.7861 0.043 Uiso 1 1 calc R . .
C41 C 0.2339(4) 0.4672(4) 0.7894(2) 0.0413(13) Uani 1 1 d . . .
H41 H 0.1680 0.4185 0.7864 0.050 Uiso 1 1 calc R . .
C42 C 0.2506(4) 0.5688(5) 0.7938(2) 0.0455(14) Uani 1 1 d . . .
H42 H 0.1959 0.5893 0.7944 0.055 Uiso 1 1 calc R . .
C43 C 0.3477(4) 0.6395(4) 0.7975(2) 0.0392(12) Uani 1 1 d . . .
H43 H 0.3591 0.7083 0.8002 0.047 Uiso 1 1 calc R . .
C44 C 0.3669(4) 0.5362(4) 0.9365(2) 0.0370(12) Uani 1 1 d . . .
H44 H 0.3332 0.5069 0.9068 0.044 Uiso 1 1 calc R . .
C45 C 0.3531(4) 0.4782(4) 0.9753(2) 0.0406(13) Uani 1 1 d . . .
H45 H 0.3104 0.4099 0.9718 0.049 Uiso 1 1 calc R . .
C46 C 0.4025(4) 0.5210(4) 1.0196(2) 0.0402(13) Uani 1 1 d . . .
H46 H 0.3938 0.4819 1.0460 0.048 Uiso 1 1 calc R . .
C47 C 0.4649(4) 0.6223(4) 1.02395(19) 0.0368(12) Uani 1 1 d . . .
H47 H 0.4974 0.6525 1.0538 0.044 Uiso 1 1 calc R . .
C48 C 0.4792(4) 0.6792(4) 0.98425(17) 0.0294(10) Uani 1 1 d . . .
C49 C 0.5438(4) 0.7877(4) 0.98644(18) 0.0332(11) Uani 1 1 d . . .
C50 C 0.5308(4) 0.8590(4) 1.01854(19) 0.0392(12) Uani 1 1 d . . .
H50 H 0.4792 0.8390 1.0401 0.047 Uiso 1 1 calc R . .
C51 C 0.5942(5) 0.9602(4) 1.0187(2) 0.0450(14) Uani 1 1 d . . .
H51 H 0.5878 1.0079 1.0413 0.054 Uiso 1 1 calc R . .
C52 C 0.6670(4) 0.9897(4) 0.9850(2) 0.0418(13) Uani 1 1 d . . .
H52 H 0.7075 1.0580 0.9836 0.050 Uiso 1 1 calc R . .
C53 C 0.6800(4) 0.9174(4) 0.95303(19) 0.0337(11) Uani 1 1 d . . .
C54 C 0.7539(4) 0.9456(4) 0.91503(19) 0.0343(11) Uani 1 1 d . . .
C55 C 0.8547(4) 1.0088(4) 0.9235(2) 0.0446(14) Uani 1 1 d . . .
H55 H 0.8800 1.0324 0.9551 0.054 Uiso 1 1 calc R . .
C56 C 0.9187(5) 1.0376(4) 0.8859(3) 0.0509(16) Uani 1 1 d . . .
H56 H 0.9866 1.0799 0.8920 0.061 Uiso 1 1 calc R . .
C57 C 0.8804(5) 1.0029(4) 0.8392(3) 0.0507(16) Uani 1 1 d . . .
H57 H 0.9223 1.0215 0.8133 0.061 Uiso 1 1 calc R . .
C58 C 0.7794(4) 0.9401(4) 0.8309(2) 0.0396(13) Uani 1 1 d . . .
H58 H 0.7529 0.9161 0.7995 0.048 Uiso 1 1 calc R . .
C59 C -0.3657(4) 0.7358(4) 0.48761(19) 0.0364(12) Uani 1 1 d . . .
H59 H -0.3229 0.7776 0.4662 0.044 Uiso 1 1 calc R . .
C60 C -0.4687(4) 0.7028(5) 0.4795(2) 0.0466(14) Uani 1 1 d . . .
H60 H -0.4960 0.7229 0.4529 0.056 Uiso 1 1 calc R . .
C61 C -0.5316(4) 0.6403(5) 0.5106(2) 0.0503(15) Uani 1 1 d . . .
H61 H -0.6018 0.6165 0.5049 0.060 Uiso 1 1 calc R . .
C62 C -0.4905(4) 0.6128(5) 0.5502(2) 0.0498(15) Uani 1 1 d . . .
H62 H -0.5329 0.5704 0.5715 0.060 Uiso 1 1 calc R . .
C63 C -0.3861(4) 0.6483(4) 0.55834(19) 0.0380(12) Uani 1 1 d . . .
C64 C -0.3376(4) 0.6178(4) 0.59825(19) 0.0377(12) Uani 1 1 d . . .
C65 C -0.3613(5) 0.5178(4) 0.6070(2) 0.0526(16) Uani 1 1 d . . .
H65 H -0.4114 0.4670 0.5875 0.063 Uiso 1 1 calc R . .
C66 C -0.3116(6) 0.4922(5) 0.6443(2) 0.0585(18) Uani 1 1 d . . .
H66 H -0.3276 0.4244 0.6499 0.070 Uiso 1 1 calc R . .
C67 C -0.2375(5) 0.5685(4) 0.6733(2) 0.0459(14) Uani 1 1 d . . .
H67 H -0.2027 0.5523 0.6983 0.055 Uiso 1 1 calc R . .
C68 C -0.2156(4) 0.6685(4) 0.66492(18) 0.0340(11) Uani 1 1 d . . .
C69 C -0.1358(4) 0.7524(4) 0.69300(17) 0.0307(10) Uani 1 1 d . . .
C70 C -0.1348(4) 0.7693(4) 0.74288(18) 0.0366(12) Uani 1 1 d . . .
H70 H -0.1890 0.7292 0.7599 0.044 Uiso 1 1 calc R . .
C71 C -0.0535(5) 0.8454(4) 0.76709(19) 0.0402(13) Uani 1 1 d . . .
H71 H -0.0521 0.8567 0.8006 0.048 Uiso 1 1 calc R . .
C72 C 0.0257(5) 0.9047(4) 0.7416(2) 0.0426(13) Uani 1 1 d . . .
H72 H 0.0808 0.9567 0.7577 0.051 Uiso 1 1 calc R . .
C73 C 0.0235(4) 0.8869(4) 0.6920(2) 0.0385(12) Uani 1 1 d . . .
H73 H 0.0771 0.9275 0.6747 0.046 Uiso 1 1 calc R . .
C74 C -0.3969(5) 0.9167(5) 0.6073(3) 0.062(2) Uani 1 1 d . . .
H74 H -0.4345 0.8527 0.5924 0.075 Uiso 1 1 calc R . .
C75 C -0.4367(6) 0.9570(7) 0.6435(4) 0.095(3) Uani 1 1 d . . .
H75 H -0.5020 0.9203 0.6528 0.114 Uiso 1 1 calc R . .
C76 C -0.3818(7) 1.0507(7) 0.6661(4) 0.091(3) Uani 1 1 d . . .
H76 H -0.4095 1.0779 0.6906 0.110 Uiso 1 1 calc R . .
C77 C -0.2852(6) 1.1044(5) 0.6523(3) 0.065(2) Uani 1 1 d . . .
H77 H -0.2470 1.1685 0.6669 0.078 Uiso 1 1 calc R . .
C78 C -0.2456(4) 1.0611(4) 0.6159(2) 0.0414(13) Uani 1 1 d . . .
C79 C -0.1441(4) 1.1150(4) 0.59845(18) 0.0328(11) Uani 1 1 d . . .
C80 C -0.1132(4) 1.2114(4) 0.5823(2) 0.0376(12) Uani 1 1 d . . .
H80 H -0.1574 1.2454 0.5827 0.045 Uiso 1 1 calc R . .
C81 C -0.0169(4) 1.2574(4) 0.56564(18) 0.0344(11) Uani 1 1 d . . .
H81 H 0.0046 1.3233 0.5560 0.041 Uiso 1 1 calc R . .
C82 C 0.0466(4) 1.2051(4) 0.56350(17) 0.0311(10) Uani 1 1 d . . .
H82 H 0.1103 1.2343 0.5510 0.037 Uiso 1 1 calc R . .
C83 C 0.0156(3) 1.1088(3) 0.58005(17) 0.0270(10) Uani 1 1 d . . .
C84 C 0.0791(3) 1.0488(4) 0.57833(17) 0.0276(10) Uani 1 1 d . . .
C85 C 0.1779(4) 1.0854(4) 0.59851(18) 0.0334(11) Uani 1 1 d . . .
H85 H 0.2050 1.1496 0.6148 0.040 Uiso 1 1 calc R . .
C86 C 0.2359(4) 1.0278(4) 0.5947(2) 0.0397(12) Uani 1 1 d . . .
H86 H 0.3023 1.0526 0.6079 0.048 Uiso 1 1 calc R . .
C87 C 0.1936(4) 0.9316(4) 0.5707(2) 0.0397(12) Uani 1 1 d . . .
H87 H 0.2312 0.8909 0.5683 0.048 Uiso 1 1 calc R . .
C88 C 0.0964(4) 0.8970(4) 0.55076(18) 0.0322(11) Uani 1 1 d . . .
H88 H 0.0682 0.8329 0.5344 0.039 Uiso 1 1 calc R . .
N1 N 0.7731(3) 0.6596(3) 0.87619(14) 0.0285(9) Uani 1 1 d . . .
N2 N 0.5735(3) 0.5199(3) 0.83044(13) 0.0262(8) Uani 1 1 d . . .
N3 N 0.4264(3) 0.6102(3) 0.79733(14) 0.0287(9) Uani 1 1 d . . .
N4 N 0.4288(3) 0.6354(3) 0.94065(14) 0.0294(9) Uani 1 1 d . . .
N5 N 0.6224(3) 0.8177(3) 0.95677(14) 0.0273(8) Uani 1 1 d . . .
N6 N 0.7197(3) 0.9139(3) 0.86826(15) 0.0315(9) Uani 1 1 d . . .
N7 N -0.3259(3) 0.7084(3) 0.52596(15) 0.0306(9) Uani 1 1 d . . .
N8 N -0.2689(3) 0.6911(3) 0.62907(14) 0.0295(9) Uani 1 1 d . . .
N9 N -0.0556(3) 0.8114(3) 0.66844(15) 0.0315(9) Uani 1 1 d . . .
N10 N -0.3021(3) 0.9705(4) 0.5934(2) 0.0444(12) Uani 1 1 d . . .
N11 N -0.0765(3) 1.0684(3) 0.59978(14) 0.0276(8) Uani 1 1 d . . .
N12 N 0.0414(3) 0.9555(3) 0.55467(13) 0.0269(8) Uani 1 1 d . . .
O1 O -0.0756(3) 0.3080(4) 0.70598(16) 0.0572(12) Uani 1 1 d . . .
O2 O -0.0850(3) 0.4968(3) 0.73787(14) 0.0455(9) Uani 1 1 d . . .
O3 O -0.0768(3) 0.4413(3) 0.82237(13) 0.0348(8) Uani 1 1 d . . .
O4 O -0.0780(3) 0.2690(3) 0.79985(14) 0.0479(10) Uani 1 1 d . . .
O5 O 0.3268(3) 0.4032(4) 0.58691(16) 0.0665(14) Uani 1 1 d . . .
O6 O 0.3598(3) 0.3034(3) 0.6480(2) 0.0664(14) Uani 1 1 d . . .
O7 O 0.4050(3) 0.4820(3) 0.66453(17) 0.0541(11) Uani 1 1 d . . .
O8 O 0.2933(4) 0.8678(4) 0.66068(18) 0.0719(14) Uani 1 1 d . . .
O9 O 0.3758(4) 0.8115(5) 0.7220(2) 0.0855(18) Uani 1 1 d . . .
O10 O 0.2962(4) 0.9280(5) 0.7430(2) 0.0797(16) Uani 1 1 d . . .
O11 O 0.2844(4) 0.7855(4) 0.96222(18) 0.0663(14) Uani 1 1 d . . .
O12 O 0.1288(3) 0.7689(3) 0.99789(15) 0.0502(10) Uani 1 1 d . . .
O13 O 0.2101(4) 0.6551(3) 1.01679(17) 0.0680(14) Uani 1 1 d . . .
O14 O 0.2778(3) 0.2289(3) 0.93622(16) 0.0528(11) Uani 1 1 d . . .
O15 O 0.2763(3) 0.1160(3) 0.86678(18) 0.0586(12) Uani 1 1 d . . .
O16 O 0.3715(3) 0.2955(3) 0.86688(18) 0.0564(12) Uani 1 1 d . . .
O17 O 0.5216(3) 0.6817(3) 0.79983(12) 0.0337(8) Uani 1 1 d . . .
O18 O 0.5535(2) 0.5666(2) 0.86944(11) 0.0251(7) Uani 1 1 d . . .
O19 O 0.7423(2) 0.7097(3) 0.84487(12) 0.0308(7) Uani 1 1 d . . .
O20 O 0.4404(3) 0.6895(3) 0.90265(12) 0.0334(8) Uani 1 1 d . . .
O21 O 0.6461(2) 0.7476(2) 0.93173(11) 0.0266(7) Uani 1 1 d . . .
O22 O 0.6204(3) 0.8574(2) 0.85823(13) 0.0325(8) Uani 1 1 d . . .
O23 O -0.2243(2) 0.7381(3) 0.53107(12) 0.0318(7) Uani 1 1 d . . .
O24 O -0.2559(2) 0.7881(2) 0.62491(12) 0.0292(7) Uani 1 1 d . . .
O25 O -0.0555(3) 0.7932(3) 0.62083(12) 0.0317(7) Uani 1 1 d . . .
O26 O -0.2672(3) 0.9332(3) 0.55551(14) 0.0408(9) Uani 1 1 d . . .
O27 O -0.0999(3) 0.9829(2) 0.62205(12) 0.0293(7) Uani 1 1 d . . .
O28 O -0.0530(2) 0.9194(2) 0.53349(11) 0.0279(7) Uani 1 1 d . . .
O29 O 0.0505(3) 0.8993(3) 0.95998(15) 0.0520(10) Uani 1 1 d . . .
O30 O -0.5995(3) 0.8547(3) 0.50399(16) 0.0545(11) Uani 1 1 d . . .
O31 O -0.3956(3) 0.9570(3) 0.48372(17) 0.0542(11) Uani 1 1 d . . .
O32 O 0.1108(4) 0.1102(4) 0.98315(18) 0.0639(13) Uani 1 1 d . . .
O33 O -0.6651(4) 0.7290(4) 0.41910(18) 0.0672(13) Uani 1 1 d . . .
O34 O -0.2153(4) 0.9523(4) 0.71612(17) 0.0659(13) Uani 1 1 d . . .
O35 O 0.1091(4) -0.0719(4) 0.86172(18) 0.0713(14) Uani 1 1 d . . .
O36 O 0.5225(4) 0.2437(4) 0.6524(2) 0.0721(14) Uani 1 1 d . . .
O37 O 0.3352(4) 0.7631(4) 1.09681(19) 0.0734(14) Uani 1 1 d . . .
O38 O 0.4450(5) 0.6859(4) 0.6570(2) 0.0821(17) Uani 1 1 d . . .
O39 O 0.5123(4) 1.2204(5) 0.8341(2) 0.0857(18) Uani 1 1 d . . .
O40 O 0.3886(6) 0.8612(6) 0.8831(2) 0.106(2) Uani 1 1 d . . .
O41 O -0.8425(4) 0.5854(5) 0.4452(2) 0.0832(17) Uani 1 1 d . . .
O42 O 0.6323(4) 0.7552(5) 0.7182(2) 0.0880(18) Uani 1 1 d . . .
O43 O -0.0591(6) 0.6280(4) 0.5618(2) 0.094(2) Uani 1 1 d . . .
O44 O 0.3304(5) 0.7457(6) 0.5844(3) 0.109(2) Uani 1 1 d . . .
O45 O 0.2052(7) 0.4483(5) 0.5213(2) 0.109(2) Uani 1 1 d . . .
O46 O 0.2521(6) 1.0941(6) 0.7203(3) 0.112(2) Uani 1 1 d . . .
O47 O 0.5313(5) 0.9454(6) 0.7885(3) 0.105(2) Uani 1 1 d . . .
O48 O 0.4708(6) 1.1467(5) 0.7375(3) 0.111(2) Uani 1 1 d . . .
O49 O -0.8535(9) 0.6192(8) 0.5424(3) 0.143(3) Uani 1 1 d . . .
O50 O 0.1201(11) 0.6760(11) 0.5345(6) 0.100(5) Uani 0.50 1 d P . .
O51 O 0.2711(11) 0.8585(9) 1.1685(6) 0.119(6) Uani 0.50 1 d P . .
O52 O 0.7146(13) 1.0966(12) 0.7669(6) 0.126(6) Uani 0.50 1 d P . .
O53 O -0.2722(12) 0.2901(15) 0.7176(12) 0.242(17) Uani 0.50 1 d P . .

loop_
_atom_site_aniso_label
_atom_site_aniso_U_11
_atom_site_aniso_U_22
_atom_site_aniso_U_33
_atom_site_aniso_U_23
_atom_site_aniso_U_13
_atom_site_aniso_U_12
Cu1 0.0264(3) 0.0208(3) 0.0263(3) 0.0026(2) 0.0009(2) 0.0064(2)
Cu2 0.0247(3) 0.0268(3) 0.0261(3) 0.0059(2) 0.0057(2) 0.0081(2)
Na 0.0495(12) 0.0278(10) 0.0575(13) -0.0331(9) -0.0361(10) 0.0352(10)
S1 0.0317(6) 0.0386(7) 0.0449(8) 0.0061(6) 0.0045(6) 0.0141(6)
S2 0.0372(7) 0.0705(11) 0.0434(8) 0.0221(7) 0.0103(6) 0.0231(7)
S3 0.0461(8) 0.0287(7) 0.0407(7) -0.0002(5) -0.0027(6) 0.0156(6)
S4 0.0371(7) 0.0314(7) 0.0614(9) -0.0007(6) 0.0141(6) 0.0102(6)
C1 0.047(3) 0.027(3) 0.027(3) -0.006(2) 0.002(2) -0.001(2)
C2 0.047(3) 0.029(3) 0.027(3) -0.001(2) 0.001(2) 0.013(2)
C3 0.029(2) 0.031(3) 0.029(2) 0.000(2) 0.000(2) 0.007(2)
C4 0.037(3) 0.039(3) 0.027(2) 0.008(2) 0.005(2) 0.014(2)
C5 0.037(3) 0.050(3) 0.021(2) -0.001(2) -0.002(2) 0.016(2)
C6 0.028(3) 0.049(3) 0.032(3) -0.009(2) 0.005(2) 0.003(2)
C7 0.039(3) 0.061(4) 0.029(3) 0.008(2) 0.002(2) 0.032(3)
C8 0.041(3) 0.074(4) 0.031(3) 0.011(3) 0.009(2) 0.034(3)
C9 0.036(3) 0.065(4) 0.033(3) 0.018(3) 0.008(2) 0.028(3)
C10 0.036(3) 0.053(3) 0.033(3) 0.010(2) 0.003(2) 0.027(3)
C11 0.038(3) 0.043(3) 0.027(2) 0.012(2) 0.007(2) 0.026(2)
C12 0.040(3) 0.042(3) 0.032(3) 0.011(2) 0.006(2) 0.026(2)
C13 0.033(3) 0.034(3) 0.032(3) 0.008(2) 0.012(2) 0.019(2)
C14 0.039(3) 0.023(2) 0.036(3) 0.005(2) 0.008(2) 0.014(2)
C15 0.035(3) 0.031(3) 0.035(3) 0.001(2) 0.004(2) 0.015(2)
C16 0.043(3) 0.035(3) 0.030(3) 0.009(2) 0.005(2) 0.020(2)
C17 0.037(3) 0.029(3) 0.028(2) 0.0050(19) 0.010(2) 0.013(2)
C18 0.028(2) 0.038(3) 0.030(2) 0.005(2) 0.008(2) 0.017(2)
C19 0.038(3) 0.020(2) 0.036(3) 0.008(2) 0.012(2) 0.003(2)
C20 0.036(3) 0.023(2) 0.041(3) 0.004(2) 0.010(2) 0.003(2)
C21 0.036(3) 0.021(2) 0.050(3) -0.001(2) 0.014(2) 0.002(2)
C22 0.043(3) 0.019(2) 0.052(3) -0.001(2) 0.019(3) 0.001(2)
C23 0.051(3) 0.019(2) 0.039(3) 0.001(2) 0.019(3) 0.001(2)
C24 0.044(3) 0.021(2) 0.033(3) 0.008(2) 0.008(2) 0.004(2)
C25 0.073(4) 0.024(3) 0.042(3) -0.004(2) 0.015(3) -0.007(3)
C26 0.047(3) 0.080(5) 0.028(3) 0.000(3) -0.001(2) 0.037(3)
C27 0.039(3) 0.038(3) 0.038(3) 0.010(2) 0.013(2) 0.024(2)
C28 0.041(3) 0.031(3) 0.032(3) 0.010(2) 0.012(2) 0.013(2)
C29 0.029(3) 0.031(3) 0.038(3) 0.002(2) 0.004(2) 0.008(2)
C30 0.029(3) 0.044(3) 0.038(3) 0.001(2) 0.000(2) 0.014(2)
C31 0.035(3) 0.046(3) 0.038(3) 0.016(2) 0.011(2) 0.022(2)
C32 0.029(2) 0.033(3) 0.037(3) 0.007(2) 0.012(2) 0.013(2)
C33 0.028(2) 0.030(3) 0.035(3) 0.004(2) 0.012(2) 0.014(2)
C34 0.034(3) 0.028(3) 0.028(2) 0.0038(19) 0.008(2) 0.012(2)
C35 0.046(3) 0.037(3) 0.041(3) 0.002(2) 0.013(2) 0.019(3)
C36 0.057(4) 0.049(4) 0.032(3) -0.011(2) 0.003(3) 0.025(3)
C37 0.049(3) 0.035(3) 0.028(3) -0.004(2) 0.000(2) 0.012(2)
C38 0.035(3) 0.026(3) 0.029(3) 0.0042(19) 0.003(2) 0.006(2)
C39 0.030(2) 0.027(2) 0.024(2) 0.0058(19) -0.0022(19) 0.004(2)
C40 0.038(3) 0.028(3) 0.034(3) 0.002(2) -0.002(2) 0.003(2)
C41 0.028(3) 0.036(3) 0.049(3) 0.008(2) 0.001(2) 0.000(2)
C42 0.033(3) 0.047(3) 0.055(4) 0.006(3) -0.004(3) 0.013(3)
C43 0.039(3) 0.029(3) 0.048(3) 0.007(2) -0.008(2) 0.012(2)
C44 0.028(3) 0.038(3) 0.040(3) -0.001(2) 0.007(2) 0.007(2)
C45 0.032(3) 0.035(3) 0.052(3) 0.007(2) 0.017(2) 0.008(2)
C46 0.039(3) 0.040(3) 0.043(3) 0.010(2) 0.019(2) 0.016(3)
C47 0.035(3) 0.048(3) 0.033(3) 0.006(2) 0.012(2) 0.020(2)
C48 0.026(2) 0.031(3) 0.032(3) 0.002(2) 0.0096(19) 0.012(2)
C49 0.032(3) 0.038(3) 0.030(3) -0.002(2) 0.001(2) 0.014(2)
C50 0.041(3) 0.049(3) 0.032(3) -0.002(2) 0.006(2) 0.022(3)
C51 0.057(4) 0.037(3) 0.046(3) -0.012(2) -0.003(3) 0.025(3)
C52 0.048(3) 0.029(3) 0.047(3) -0.006(2) -0.004(3) 0.013(2)
C53 0.036(3) 0.028(3) 0.036(3) -0.002(2) -0.005(2) 0.012(2)
C54 0.037(3) 0.020(2) 0.041(3) 0.003(2) 0.000(2) 0.006(2)
C55 0.039(3) 0.028(3) 0.057(4) 0.002(2) -0.008(3) 0.004(2)
C56 0.036(3) 0.032(3) 0.080(5) 0.015(3) 0.011(3) 0.006(2)
C57 0.050(4) 0.025(3) 0.071(4) 0.008(3) 0.021(3) 0.006(3)
C58 0.049(3) 0.024(3) 0.047(3) 0.009(2) 0.015(3) 0.013(2)
C59 0.036(3) 0.036(3) 0.037(3) 0.007(2) -0.002(2) 0.013(2)
C60 0.043(3) 0.048(4) 0.046(3) -0.002(3) -0.009(3) 0.016(3)
C61 0.032(3) 0.058(4) 0.055(4) -0.006(3) -0.006(3) 0.012(3)
C62 0.037(3) 0.051(4) 0.048(3) 0.002(3) 0.008(3) 0.001(3)
C63 0.033(3) 0.035(3) 0.036(3) 0.001(2) 0.003(2) 0.002(2)
C64 0.039(3) 0.033(3) 0.035(3) 0.006(2) 0.007(2) 0.006(2)
C65 0.064(4) 0.029(3) 0.045(3) 0.004(2) -0.002(3) -0.005(3)
C66 0.093(5) 0.030(3) 0.047(4) 0.010(3) 0.004(3) 0.015(3)
C67 0.064(4) 0.035(3) 0.037(3) 0.010(2) 0.008(3) 0.016(3)
C68 0.039(3) 0.034(3) 0.030(3) 0.008(2) 0.010(2) 0.014(2)
C69 0.040(3) 0.031(3) 0.030(2) 0.009(2) 0.006(2) 0.022(2)
C70 0.051(3) 0.039(3) 0.029(3) 0.010(2) 0.005(2) 0.026(3)
C71 0.058(4) 0.045(3) 0.029(3) 0.002(2) -0.004(2) 0.033(3)
C72 0.052(3) 0.039(3) 0.041(3) -0.001(2) -0.011(3) 0.024(3)
C73 0.038(3) 0.035(3) 0.043(3) 0.008(2) -0.002(2) 0.014(2)
C74 0.033(3) 0.050(4) 0.107(6) 0.028(4) 0.027(3) 0.014(3)
C75 0.056(5) 0.073(6) 0.175(10) 0.057(6) 0.076(6) 0.035(4)
C76 0.081(6) 0.069(6) 0.149(9) 0.043(6) 0.080(6) 0.046(5)
C77 0.069(4) 0.046(4) 0.097(6) 0.023(4) 0.046(4) 0.035(3)
C78 0.038(3) 0.033(3) 0.063(4) 0.017(3) 0.020(3) 0.021(2)
C79 0.038(3) 0.031(3) 0.035(3) 0.006(2) 0.007(2) 0.018(2)
C80 0.042(3) 0.032(3) 0.043(3) 0.004(2) 0.006(2) 0.019(2)
C81 0.043(3) 0.022(2) 0.034(3) 0.006(2) -0.002(2) 0.007(2)
C82 0.034(3) 0.030(3) 0.026(2) 0.0040(19) 0.001(2) 0.008(2)
C83 0.026(2) 0.024(2) 0.027(2) 0.0020(18) 0.0014(18) 0.0046(19)
C84 0.026(2) 0.027(2) 0.027(2) 0.0062(19) 0.0069(19) 0.0058(19)
C85 0.030(3) 0.034(3) 0.031(3) 0.000(2) 0.002(2) 0.006(2)
C86 0.026(3) 0.051(3) 0.041(3) 0.005(2) 0.001(2) 0.013(2)
C87 0.034(3) 0.046(3) 0.046(3) 0.012(3) 0.012(2) 0.021(3)
C88 0.035(3) 0.033(3) 0.031(3) 0.005(2) 0.009(2) 0.016(2)
N1 0.025(2) 0.031(2) 0.029(2) 0.0037(17) 0.0060(16) 0.0097(17)
N2 0.030(2) 0.023(2) 0.0243(19) 0.0014(15) 0.0029(16) 0.0084(16)
N3 0.026(2) 0.026(2) 0.028(2) 0.0047(16) -0.0029(16) 0.0022(17)
N4 0.0242(19) 0.036(2) 0.030(2) 0.0029(17) 0.0044(16) 0.0141(18)
N5 0.029(2) 0.025(2) 0.027(2) -0.0016(16) 0.0010(16) 0.0098(17)
N6 0.034(2) 0.020(2) 0.037(2) 0.0038(17) 0.0001(18) 0.0065(17)
N7 0.026(2) 0.031(2) 0.031(2) 0.0013(17) 0.0029(17) 0.0072(17)
N8 0.032(2) 0.027(2) 0.029(2) 0.0081(16) 0.0101(17) 0.0091(17)
N9 0.039(2) 0.033(2) 0.030(2) 0.0079(17) 0.0027(18) 0.021(2)
N10 0.032(2) 0.041(3) 0.068(3) 0.020(2) 0.013(2) 0.020(2)
N11 0.032(2) 0.024(2) 0.029(2) 0.0060(16) 0.0062(17) 0.0127(17)
N12 0.0252(19) 0.032(2) 0.0224(19) 0.0040(16) 0.0053(15) 0.0094(17)
O1 0.034(2) 0.068(3) 0.054(3) -0.009(2) 0.0112(19) 0.004(2)
O2 0.050(2) 0.045(2) 0.044(2) 0.0068(18) 0.0122(18) 0.0210(19)
O3 0.0325(18) 0.0341(19) 0.039(2) 0.0056(15) 0.0045(15) 0.0131(16)
O4 0.066(3) 0.037(2) 0.041(2) 0.0010(17) -0.001(2) 0.021(2)
O5 0.052(3) 0.117(4) 0.041(2) 0.012(3) 0.013(2) 0.043(3)
O6 0.043(2) 0.044(3) 0.118(4) 0.015(3) 0.008(3) 0.021(2)
O7 0.036(2) 0.043(2) 0.074(3) 0.004(2) 0.002(2) 0.0046(19)
O8 0.076(3) 0.081(4) 0.055(3) 0.027(3) 0.008(3) 0.023(3)
O9 0.051(3) 0.100(4) 0.111(5) 0.048(4) 0.014(3) 0.029(3)
O10 0.065(3) 0.094(4) 0.067(3) 0.001(3) 0.014(3) 0.016(3)
O11 0.056(3) 0.053(3) 0.070(3) -0.014(2) 0.011(2) 0.000(2)
O12 0.062(3) 0.049(3) 0.043(2) -0.0062(18) 0.000(2) 0.027(2)
O13 0.102(4) 0.039(2) 0.061(3) -0.005(2) -0.037(3) 0.029(3)
O14 0.044(2) 0.057(3) 0.058(3) -0.002(2) 0.007(2) 0.020(2)
O15 0.056(3) 0.036(2) 0.080(3) 0.000(2) 0.016(2) 0.013(2)
O16 0.037(2) 0.040(2) 0.090(3) 0.011(2) 0.018(2) 0.0106(19)
O17 0.0299(17) 0.0297(18) 0.0305(18) 0.0092(14) -0.0026(14) -0.0015(15)
O18 0.0288(16) 0.0223(16) 0.0225(15) 0.0008(12) 0.0044(13) 0.0080(13)
O19 0.0308(17) 0.0306(18) 0.0314(18) 0.0102(14) 0.0045(14) 0.0109(15)
O20 0.0306(18) 0.039(2) 0.0322(18) 0.0071(15) 0.0037(14) 0.0139(16)
O21 0.0283(16) 0.0248(17) 0.0274(16) -0.0019(13) 0.0022(13) 0.0116(14)
O22 0.0297(18) 0.0251(17) 0.040(2) 0.0048(14) -0.0052(15) 0.0077(14)
O23 0.0257(17) 0.0368(19) 0.0303(18) 0.0020(14) 0.0045(14) 0.0087(15)
O24 0.0316(17) 0.0252(17) 0.0307(17) 0.0074(13) 0.0069(14) 0.0094(14)
O25 0.0372(19) 0.038(2) 0.0250(17) 0.0062(14) 0.0054(14) 0.0192(16)
O26 0.0292(18) 0.044(2) 0.050(2) 0.0126(18) 0.0029(16) 0.0135(17)
O27 0.0353(18) 0.0268(17) 0.0291(17) 0.0119(13) 0.0081(14) 0.0139(15)
O28 0.0239(16) 0.0322(18) 0.0246(16) 0.0051(13) 0.0029(13) 0.0065(14)
O29 0.060(3) 0.041(2) 0.051(2) 0.0004(19) -0.002(2) 0.015(2)
O30 0.044(2) 0.060(3) 0.058(3) 0.002(2) 0.009(2) 0.017(2)
O31 0.043(2) 0.059(3) 0.063(3) 0.013(2) 0.008(2) 0.020(2)
O32 0.072(3) 0.051(3) 0.068(3) 0.013(2) 0.023(3) 0.021(2)
O33 0.068(3) 0.083(4) 0.059(3) 0.001(3) -0.002(2) 0.039(3)
O34 0.098(4) 0.061(3) 0.050(3) 0.002(2) 0.006(3) 0.044(3)
O35 0.087(4) 0.052(3) 0.059(3) -0.008(2) -0.004(3) 0.011(3)
O36 0.069(3) 0.071(3) 0.089(4) 0.009(3) 0.024(3) 0.040(3)
O37 0.069(3) 0.084(4) 0.067(3) -0.001(3) -0.008(3) 0.031(3)
O38 0.110(5) 0.051(3) 0.073(4) 0.006(3) 0.014(3) 0.016(3)
O39 0.080(4) 0.130(5) 0.076(4) 0.032(3) 0.029(3) 0.067(4)
O40 0.169(7) 0.118(5) 0.086(4) 0.031(4) 0.043(4) 0.111(5)
O41 0.079(4) 0.081(4) 0.079(4) -0.021(3) -0.006(3) 0.023(3)
O42 0.067(3) 0.123(5) 0.070(4) 0.031(3) 0.026(3) 0.026(3)
O43 0.176(7) 0.060(3) 0.061(3) -0.002(3) 0.003(4) 0.062(4)
O44 0.101(5) 0.112(5) 0.126(6) 0.052(4) 0.058(4) 0.045(4)
O45 0.176(7) 0.088(5) 0.081(4) 0.001(3) -0.037(4) 0.073(5)
O46 0.101(5) 0.106(5) 0.128(6) -0.007(4) 0.017(4) 0.040(4)
O47 0.102(5) 0.134(6) 0.099(5) 0.038(4) 0.012(4) 0.064(5)
O48 0.115(5) 0.085(5) 0.131(6) 0.043(4) 0.033(5) 0.028(4)
O49 0.196(10) 0.118(7) 0.113(7) 0.006(5) 0.037(6) 0.057(7)
O50 0.096(10) 0.074(9) 0.144(13) 0.013(9) 0.016(9) 0.047(8)
O51 0.122(10) 0.064(7) 0.191(15) 0.008(8) 0.111(11) 0.053(7)
O52 0.156(13) 0.122(12) 0.161(14) 0.068(10) 0.096(12) 0.108(11)
O53 0.079(11) 0.126(16) 0.50(5) -0.13(2) 0.016(18) 0.040(11)

loop_
_atom_type_symbol
_atom_type_description
_atom_type_scat_dispersion_real
_atom_type_scat_dispersion_imag
_atom_type_scat_source
C C 0.0033 0.0016 'International Tables Vol C Tables 4.2.6.8 and 6.1.1.4'
H H 0.0000 0.0000 'International Tables Vol C Tables 4.2.6.8 and 6.1.1.4'
N N 0.0061 0.0033 'International Tables Vol C Tables 4.2.6.8 and 6.1.1.4'
O O 0.0106 0.0060 'International Tables Vol C Tables 4.2.6.8 and 6.1.1.4'
Na Na 0.0362 0.0249 'International Tables Vol C Tables 4.2.6.8 and 6.1.1.4'
S S 0.1246 0.1234 'International Tables Vol C Tables 4.2.6.8 and 6.1.1.4'
Cu Cu 0.3201 1.2651 'International Tables Vol C Tables 4.2.6.8 and 6.1.1.4'

loop_
_geom_angle_atom_site_label_1
_geom_angle_atom_site_label_2
_geom_angle_atom_site_label_3
_geom_angle
_geom_angle_site_symmetry_1
_geom_angle_site_symmetry_3
O17 Cu1 O22 89.61(14) . .
O17 Cu1 O21 177.25(15) . .
O22 Cu1 O21 88.62(14) . .
O17 Cu1 O18 88.69(14) . .
O22 Cu1 O18 177.29(14) . .
O21 Cu1 O18 93.16(13) . .
O17 Cu1 O20 95.14(14) . .
O22 Cu1 O20 94.94(14) . .
O21 Cu1 O20 82.93(13) . .
O18 Cu1 O20 87.31(13) . .
O17 Cu1 O19 96.92(14) . .
O22 Cu1 O19 96.52(13) . .
O21 Cu1 O19 85.37(12) . .
O18 Cu1 O19 81.60(12) . .
O20 Cu1 O19 163.39(12) . .
O28 Cu2 O24 174.75(14) . .
O28 Cu2 O23 91.54(14) . .
O24 Cu2 O23 88.81(14) . .
O28 Cu2 O27 88.70(13) . .
O24 Cu2 O27 91.45(13) . .
O23 Cu2 O27 174.42(14) . .
O28 Cu2 O26 97.85(14) . .
O24 Cu2 O26 87.36(14) . .
O23 Cu2 O26 93.25(14) . .
O27 Cu2 O26 81.20(14) . .
O28 Cu2 O25 92.50(13) . .
O24 Cu2 O25 82.26(13) . .
O23 Cu2 O25 97.92(14) . .
O27 Cu2 O25 87.64(13) . .
O26 Cu2 O25 164.56(13) . .
O10 Na O40 108.0(2) . .
O10 Na O15 106.16(18) . 1_565
O40 Na O15 114.15(18) . 1_565
O10 Na O47 77.8(2) . .
O40 Na O47 74.98(19) . .
O15 Na O47 167.4(2) 1_565 .
O10 Na O39 115.90(19) . .
O40 Na O39 131.5(2) . .
O15 Na O39 72.83(14) 1_565 .
O47 Na O39 94.6(2) . .
O6 S1 O5 113.8(3) . .
O6 S1 O7 111.5(3) . .
O5 S1 O7 111.5(3) . .
O6 S1 C3 106.4(2) . .
O5 S1 C3 106.2(2) . .
O7 S1 C3 106.9(2) . .
O8 S2 O9 112.1(3) . .
O8 S2 O10 111.7(4) . .
O9 S2 O10 111.0(4) . .
O8 S2 C9 108.8(3) . .
O9 S2 C9 106.3(3) . .
O10 S2 C9 106.6(2) . .
O13 S3 O11 113.2(3) . .
O13 S3 O12 112.0(3) . .
O11 S3 O12 111.0(3) . .
O13 S3 C15 107.0(2) . .
O11 S3 C15 107.5(2) . .
O12 S3 C15 105.8(2) . .
O16 S4 O14 112.0(3) . .
O16 S4 O15 111.6(3) . .
O14 S4 O15 113.3(3) . .
O16 S4 C21 107.0(2) . .
O14 S4 C21 105.8(2) . .
O15 S4 C21 106.6(2) . .
C6 C1 C2 118.5 . .
C6 C1 C25 122.5(4) . .
C2 C1 C25 119.0(4) . .
C3 C2 C1 119.6 . .
C3 C2 H2 120.2 . .
C1 C2 H2 120.2 . .
C4 C3 C2 121.5 . .
C4 C3 S1 118.42(18) . .
C2 C3 S1 120.10(18) . .
C3 C4 C5 120.5 . .
C3 C4 H4 119.7 . .
C5 C4 H4 119.7 . .
C4 C5 C6 118.6 . .
C4 C5 C26 119.8(3) . .
C6 C5 C26 121.6(3) . .
O1 C6 C1 119.4(3) . .
O1 C6 C5 119.3(3) . .
C1 C6 C5 121.3 . .
C12 C7 C8 118.9 . .
C12 C7 C26 121.0(3) . .
C8 C7 C26 120.0(3) . .
C7 C8 C9 119.6 . .
C7 C8 H8 120.2 . .
C9 C8 H8 120.2 . .
C10 C9 C8 121.2 . .
C10 C9 S2 119.9(2) . .
C8 C9 S2 118.9(2) . .
C9 C10 C11 120.0 . .
C9 C10 H10 120.0 . .
C11 C10 H10 120.0 . .
C10 C11 C12 118.8 . .
C10 C11 C27 119.8(3) . .
C12 C11 C27 121.4(3) . .
O2 C12 C7 118.8(3) . .
O2 C12 C11 119.8(3) . .
C7 C12 C11 121.4 . .
C14 C13 C18 119.2 . .
C14 C13 C27 119.2(3) . .
C18 C13 C27 121.6(3) . .
C13 C14 C15 120.8 . .
C13 C14 H14 119.6 . .
C15 C14 H14 119.6 . .
C16 C15 C14 120.2 . .
C16 C15 S3 121.43(18) . .
C14 C15 S3 118.16(18) . .
C15 C16 C17 119.7 . .
C15 C16 H16 120.1 . .
C17 C16 H16 120.1 . .
C18 C17 C16 119.1 . .
C18 C17 C28 120.9(3) . .
C16 C17 C28 119.9(3) . .
O3 C18 C17 119.9(2) . .
O3 C18 C13 119.2(2) . .
C17 C18 C13 120.8 . .
C20 C19 C24 118.9 . .
C20 C19 C28 119.9(3) . .
C24 C19 C28 121.3(3) . .
C21 C20 C19 120.4 . .
C21 C20 H20 119.8 . .
C19 C20 H20 119.8 . .
C20 C21 C22 120.5 . .
C20 C21 S4 119.39(19) . .
C22 C21 S4 120.11(19) . .
C23 C22 C21 120.3 . .
C23 C22 H22 119.9 . .
C21 C22 H22 119.9 . .
C22 C23 C24 118.8 . .
C22 C23 C25 119.7(4) . .
C24 C23 C25 121.5(4) . .
O4 C24 C19 120.0(3) . .
O4 C24 C23 119.0(3) . .
C19 C24 C23 121.1 . .
C23 C25 C1 112.1(4) . .
C23 C25 H25A 109.2 . .
C1 C25 H25A 109.2 . .
C23 C25 H25B 109.2 . .
C1 C25 H25B 109.2 . .
H25A C25 H25B 107.9 . .
C5 C26 C7 109.9(4) . .
C5 C26 H26A 109.7 . .
C7 C26 H26A 109.7 . .
C5 C26 H26B 109.7 . .
C7 C26 H26B 109.7 . .
H26A C26 H26B 108.2 . .
C13 C27 C11 113.4(4) . .
C13 C27 H27A 108.9 . .
C11 C27 H27A 108.9 . .
C13 C27 H27B 108.9 . .
C11 C27 H27B 108.9 . .
H27A C27 H27B 107.7 . .
C19 C28 C17 114.5(3) . .
C19 C28 H28A 108.6 . .
C17 C28 H28A 108.6 . .
C19 C28 H28B 108.6 . .
C17 C28 H28B 108.6 . .
H28A C28 H28B 107.6 . .
N1 C29 C30 120.0(5) . .
N1 C29 H29 120.0 . .
C30 C29 H29 120.0 . .
C31 C30 C29 120.7(5) . .
C31 C30 H30 119.7 . .
C29 C30 H30 119.7 . .
C30 C31 C32 118.7(5) . .
C30 C31 H31 120.6 . .
C32 C31 H31 120.6 . .
C31 C32 C33 120.2(5) . .
C31 C32 H32 119.9 . .
C33 C32 H32 119.9 . .
N1 C33 C32 120.0(5) . .
N1 C33 C34 116.8(4) . .
C32 C33 C34 123.2(5) . .
N2 C34 C35 119.3(5) . .
N2 C34 C33 117.5(4) . .
C35 C34 C33 123.2(5) . .
C36 C35 C34 119.9(5) . .
C36 C35 H35 120.1 . .
C34 C35 H35 120.1 . .
C35 C36 C37 119.8(5) . .
C35 C36 H36 120.1 . .
C37 C36 H36 120.1 . .
C36 C37 C38 119.9(5) . .
C36 C37 H37 120.0 . .
C38 C37 H37 120.0 . .
N2 C38 C37 119.5(5) . .
N2 C38 C39 117.6(4) . .
C37 C38 C39 122.9(5) . .
N3 C39 C40 118.0(5) . .
N3 C39 C38 118.7(4) . .
C40 C39 C38 123.2(5) . .
C41 C40 C39 120.4(5) . .
C41 C40 H40 119.8 . .
C39 C40 H40 119.8 . .
C40 C41 C42 119.4(5) . .
C40 C41 H41 120.3 . .
C42 C41 H41 120.3 . .
C43 C42 C41 119.8(5) . .
C43 C42 H42 120.1 . .
C41 C42 H42 120.1 . .
N3 C43 C42 120.2(5) . .
N3 C43 H43 119.9 . .
C42 C43 H43 119.9 . .
N4 C44 C45 121.0(5) . .
N4 C44 H44 119.5 . .
C45 C44 H44 119.5 . .
C44 C45 C46 120.0(5) . .
C44 C45 H45 120.0 . .
C46 C45 H45 120.0 . .
C47 C46 C45 119.0(5) . .
C47 C46 H46 120.5 . .
C45 C46 H46 120.5 . .
C46 C47 C48 120.1(5) . .
C46 C47 H47 119.9 . .
C48 C47 H47 119.9 . .
N4 C48 C47 119.9(5) . .
N4 C48 C49 117.1(4) . .
C47 C48 C49 123.0(5) . .
N5 C49 C50 119.0(5) . .
N5 C49 C48 117.9(4) . .
C50 C49 C48 123.1(5) . .
C49 C50 C51 120.2(5) . .
C49 C50 H50 119.9 . .
C51 C50 H50 119.9 . .
C52 C51 C50 119.3(5) . .
C52 C51 H51 120.3 . .
C50 C51 H51 120.3 . .
C51 C52 C53 120.0(5) . .
C51 C52 H52 120.0 . .
C53 C52 H52 120.0 . .
N5 C53 C52 119.0(5) . .
N5 C53 C54 119.1(4) . .
C52 C53 C54 122.0(5) . .
N6 C54 C55 117.4(5) . .
N6 C54 C53 118.4(4) . .
C55 C54 C53 124.0(5) . .
C54 C55 C56 121.3(6) . .
C54 C55 H55 119.4 . .
C56 C55 H55 119.4 . .
C57 C56 C55 119.0(6) . .
C57 C56 H56 120.5 . .
C55 C56 H56 120.5 . .
C56 C57 C58 119.5(6) . .
C56 C57 H57 120.3 . .
C58 C57 H57 120.3 . .
N6 C58 C57 119.8(6) . .
N6 C58 H58 120.1 . .
C57 C58 H58 120.1 . .
N7 C59 C60 120.6(5) . .
N7 C59 H59 119.7 . .
C60 C59 H59 119.7 . .
C61 C60 C59 119.8(6) . .
C61 C60 H60 120.1 . .
C59 C60 H60 120.1 . .
C60 C61 C62 119.6(6) . .
C60 C61 H61 120.2 . .
C62 C61 H61 120.2 . .
C61 C62 C63 119.9(6) . .
C61 C62 H62 120.0 . .
C63 C62 H62 120.0 . .
N7 C63 C62 118.8(5) . .
N7 C63 C64 118.3(5) . .
C62 C63 C64 122.6(5) . .
N8 C64 C65 118.6(5) . .
N8 C64 C63 118.8(5) . .
C65 C64 C63 122.5(5) . .
C64 C65 C66 120.7(6) . .
C64 C65 H65 119.7 . .
C66 C65 H65 119.7 . .
C65 C66 C67 119.2(6) . .
C65 C66 H66 120.4 . .
C67 C66 H66 120.4 . .
C68 C67 C66 119.7(6) . .
C68 C67 H67 120.1 . .
C66 C67 H67 120.1 . .
N8 C68 C67 119.5(5) . .
N8 C68 C69 118.1(4) . .
C67 C68 C69 122.4(5) . .
N9 C69 C70 119.5(5) . .
N9 C69 C68 116.9(4) . .
C70 C69 C68 123.4(5) . .
C71 C70 C69 119.9(5) . .
C71 C70 H70 120.1 . .
C69 C70 H70 120.1 . .
C72 C71 C70 119.6(5) . .
C72 C71 H71 120.2 . .
C70 C71 H71 120.2 . .
C71 C72 C73 119.8(5) . .
C71 C72 H72 120.1 . .
C73 C72 H72 120.1 . .
N9 C73 C72 120.4(5) . .
N9 C73 H73 119.8 . .
C72 C73 H73 119.8 . .
N10 C74 C75 119.6(7) . .
N10 C74 H74 120.2 . .
C75 C74 H74 120.2 . .
C74 C75 C76 120.8(6) . .
C74 C75 H75 119.6 . .
C76 C75 H75 119.6 . .
C75 C76 C77 119.2(7) . .
C75 C76 H76 120.4 . .
C77 C76 H76 120.4 . .
C76 C77 C78 118.9(7) . .
C76 C77 H77 120.5 . .
C78 C77 H77 120.5 . .
N10 C78 C77 120.5(5) . .
N10 C78 C79 117.5(5) . .
C77 C78 C79 121.8(6) . .
N11 C79 C80 118.8(5) . .
N11 C79 C78 117.9(4) . .
C80 C79 C78 123.3(5) . .
C79 C80 C81 120.4(5) . .
C79 C80 H80 119.8 . .
C81 C80 H80 119.8 . .
C82 C81 C80 119.5(5) . .
C82 C81 H81 120.3 . .
C80 C81 H81 120.3 . .
C81 C82 C83 119.9(5) . .
C81 C82 H82 120.1 . .
C83 C82 H82 120.1 . .
N11 C83 C82 119.4(4) . .
N11 C83 C84 118.0(4) . .
C82 C83 C84 122.6(4) . .
N12 C84 C85 118.8(4) . .
N12 C84 C83 118.7(4) . .
C85 C84 C83 122.5(4) . .
C86 C85 C84 120.6(5) . .
C86 C85 H85 119.7 . .
C84 C85 H85 119.7 . .
C85 C86 C87 118.8(5) . .
C85 C86 H86 120.6 . .
C87 C86 H86 120.6 . .
C88 C87 C86 119.8(5) . .
C88 C87 H87 120.1 . .
C86 C87 H87 120.1 . .
N12 C88 C87 120.2(5) . .
N12 C88 H88 119.9 . .
C87 C88 H88 119.9 . .
O19 N1 C29 119.9(4) . .
O19 N1 C33 119.7(4) . .
C29 N1 C33 120.3(4) . .
O18 N2 C38 120.0(4) . .
O18 N2 C34 118.9(4) . .
C38 N2 C34 121.1(4) . .
C43 N3 O17 119.0(4) . .
C43 N3 C39 122.1(4) . .
O17 N3 C39 118.9(4) . .
O20 N4 C44 119.6(4) . .
O20 N4 C48 120.5(4) . .
C44 N4 C48 119.9(4) . .
O21 N5 C49 119.3(4) . .
O21 N5 C53 118.9(4) . .
C49 N5 C53 121.8(4) . .
C58 N6 O22 117.6(4) . .
C58 N6 C54 123.0(5) . .
O22 N6 C54 119.2(4) . .
C59 N7 O23 118.5(4) . .
C59 N7 C63 121.3(4) . .
O23 N7 C63 120.1(4) . .
O24 N8 C68 119.1(4) . .
O24 N8 C64 118.9(4) . .
C68 N8 C64 121.9(4) . .
O25 N9 C73 119.8(4) . .
O25 N9 C69 119.5(4) . .
C73 N9 C69 120.7(4) . .
C78 N10 O26 120.4(4) . .
C78 N10 C74 120.8(6) . .
O26 N10 C74 118.8(6) . .
O27 N11 C83 119.4(4) . .
O27 N11 C79 119.1(4) . .
C83 N11 C79 121.5(4) . .
O28 N12 C88 118.2(4) . .
O28 N12 C84 120.0(4) . .
C88 N12 C84 121.8(4) . .
S2 O10 Na 136.3(4) . .
S4 O15 Na 143.3(3) . 1_545
N3 O17 Cu1 113.4(3) . .
N2 O18 Cu1 114.9(2) . .
N1 O19 Cu1 110.1(2) . .
N4 O20 Cu1 113.6(3) . .
N5 O21 Cu1 114.7(3) . .
N6 O22 Cu1 113.1(3) . .
N7 O23 Cu2 114.0(3) . .
N8 O24 Cu2 114.6(3) . .
N9 O25 Cu2 112.7(3) . .
N10 O26 Cu2 113.4(3) . .
N11 O27 Cu2 114.1(3) . .
N12 O28 Cu2 113.4(2) . .

loop_
_geom_bond_atom_site_label_1
_geom_bond_atom_site_label_2
_geom_bond_distance
_geom_bond_site_symmetry_2
Cu1 O17 1.952(3) .
Cu1 O22 1.958(3) .
Cu1 O21 1.961(3) .
Cu1 O18 1.967(3) .
Cu1 O20 2.258(3) .
Cu1 O19 2.333(3) .
Cu2 O28 1.937(3) .
Cu2 O24 1.958(3) .
Cu2 O23 1.969(3) .
Cu2 O27 1.998(3) .
Cu2 O26 2.299(4) .
Cu2 O25 2.327(3) .
Na O10 2.673(6) .
Na O40 2.684(6) .
Na O15 2.717(5) 1_565
Na O47 2.826(7) .
Na O39 2.836(7) .
S1 O6 1.442(5) .
S1 O5 1.448(5) .
S1 O7 1.452(5) .
S1 C3 1.771(2) .
S2 O8 1.419(5) .
S2 O9 1.452(6) .
S2 O10 1.457(6) .
S2 C9 1.770(3) .
S3 O13 1.440(5) .
S3 O11 1.445(5) .
S3 O12 1.452(4) .
S3 C15 1.777(3) .
S4 O16 1.448(4) .
S4 O14 1.450(5) .
S4 O15 1.457(4) .
S4 C21 1.781(3) .
C1 C6 1.4023 .
C1 C2 1.4145 .
C1 C25 1.518(6) .
C2 C3 1.3892 .
C2 H2 0.9300 .
C3 C4 1.3801 .
C4 C5 1.3895 .
C4 H4 0.9300 .
C5 C6 1.4151 .
C5 C26 1.508(6) .
C6 O1 1.365(4) .
C7 C12 1.3871 .
C7 C8 1.3986 .
C7 C26 1.529(7) .
C8 C9 1.3999 .
C8 H8 0.9300 .
C9 C10 1.3791 .
C10 C11 1.3896 .
C10 H10 0.9300 .
C11 C12 1.4139 .
C11 C27 1.516(5) .
C12 O2 1.358(5) .
C13 C14 1.3797 .
C13 C18 1.4024 .
C13 C27 1.507(5) .
C14 C15 1.3892 .
C14 H14 0.9300 .
C15 C16 1.3876 .
C16 C17 1.4101 .
C16 H16 0.9300 .
C17 C18 1.3901 .
C17 C28 1.523(5) .
C18 O3 1.362(4) .
C19 C20 1.3924 .
C19 C24 1.3999 .
C19 C28 1.518(5) .
C20 C21 1.3871 .
C20 H20 0.9300 .
C21 C22 1.3944 .
C22 C23 1.3888 .
C22 H22 0.9300 .
C23 C24 1.4068 .
C23 C25 1.507(6) .
C24 O4 1.352(5) .
C25 H25A 0.9700 .
C25 H25B 0.9700 .
C26 H26A 0.9700 .
C26 H26B 0.9700 .
C27 H27A 0.9700 .
C27 H27B 0.9700 .
C28 H28A 0.9700 .
C28 H28B 0.9700 .
C29 N1 1.353(7) .
C29 C30 1.387(8) .
C29 H29 0.9300 .
C30 C31 1.366(8) .
C30 H30 0.9300 .
C31 C32 1.382(8) .
C31 H31 0.9300 .
C32 C33 1.384(7) .
C32 H32 0.9300 .
C33 N1 1.364(6) .
C33 C34 1.469(7) .
C34 N2 1.359(6) .
C34 C35 1.385(7) .
C35 C36 1.371(8) .
C35 H35 0.9300 .
C36 C37 1.372(8) .
C36 H36 0.9300 .
C37 C38 1.383(7) .
C37 H37 0.9300 .
C38 N2 1.355(6) .
C38 C39 1.469(7) .
C39 N3 1.367(6) .
C39 C40 1.382(7) .
C40 C41 1.374(8) .
C40 H40 0.9300 .
C41 C42 1.376(8) .
C41 H41 0.9300 .
C42 C43 1.364(8) .
C42 H42 0.9300 .
C43 N3 1.337(7) .
C43 H43 0.9300 .
C44 N4 1.350(7) .
C44 C45 1.369(8) .
C44 H44 0.9300 .
C45 C46 1.380(8) .
C45 H45 0.9300 .
C46 C47 1.377(8) .
C46 H46 0.9300 .
C47 C48 1.379(7) .
C47 H47 0.9300 .
C48 N4 1.372(6) .
C48 C49 1.467(7) .
C49 N5 1.357(6) .
C49 C50 1.381(7) .
C50 C51 1.383(8) .
C50 H50 0.9300 .
C51 C52 1.375(9) .
C51 H51 0.9300 .
C52 C53 1.389(7) .
C52 H52 0.9300 .
C53 N5 1.358(6) .
C53 C54 1.473(7) .
C54 N6 1.358(7) .
C54 C55 1.379(8) .
C55 C56 1.380(9) .
C55 H55 0.9300 .
C56 C57 1.376(10) .
C56 H56 0.9300 .
C57 C58 1.380(9) .
C57 H57 0.9300 .
C58 N6 1.336(7) .
C58 H58 0.9300 .
C59 N7 1.335(7) .
C59 C60 1.368(8) .
C59 H59 0.9300 .
C60 C61 1.367(9) .
C60 H60 0.9300 .
C61 C62 1.373(9) .
C61 H61 0.9300 .
C62 C63 1.383(8) .
C62 H62 0.9300 .
C63 N7 1.362(7) .
C63 C64 1.459(8) .
C64 N8 1.360(7) .
C64 C65 1.374(8) .
C65 C66 1.379(9) .
C65 H65 0.9300 .
C66 C67 1.386(9) .
C66 H66 0.9300 .
C67 C68 1.376(8) .
C67 H67 0.9300 .
C68 N8 1.358(7) .
C68 C69 1.461(8) .
C69 N9 1.363(6) .
C69 C70 1.386(7) .
C70 C71 1.373(8) .
C70 H70 0.9300 .
C71 C72 1.370(8) .
C71 H71 0.9300 .
C72 C73 1.379(8) .
C72 H72 0.9300 .
C73 N9 1.346(7) .
C73 H73 0.9300 .
C74 N10 1.356(7) .
C74 C75 1.367(12) .
C74 H74 0.9300 .
C75 C76 1.369(14) .
C75 H75 0.9300 .
C76 C77 1.376(10) .
C76 H76 0.9300 .
C77 C78 1.392(8) .
C77 H77 0.9300 .
C78 N10 1.339(8) .
C78 C79 1.468(7) .
C79 N11 1.364(6) .
C79 C80 1.382(7) .
C80 C81 1.383(8) .
C80 H80 0.9300 .
C81 C82 1.376(7) .
C81 H81 0.9300 .
C82 C83 1.385(7) .
C82 H82 0.9300 .
C83 N11 1.362(6) .
C83 C84 1.463(7) .
C84 N12 1.351(6) .
C84 C85 1.387(7) .
C85 C86 1.371(8) .
C85 H85 0.9300 .
C86 C87 1.388(8) .
C86 H86 0.9300 .
C87 C88 1.366(8) .
C87 H87 0.9300 .
C88 N12 1.347(6) .
C88 H88 0.9300 .
N1 O19 1.321(5) .
N2 O18 1.330(5) .
N3 O17 1.348(5) .
N4 O20 1.318(5) .
N5 O21 1.336(5) .
N6 O22 1.347(5) .
N7 O23 1.344(5) .
N8 O24 1.338(5) .
N9 O25 1.328(5) .
N10 O26 1.341(6) .
N11 O27 1.331(5) .
N12 O28 1.345(5) .
O15 Na 2.717(5) 1_545
O49 O50 1.046(14) 1_455
O50 O49 1.046(14) 1_655

loop_
_geom_torsion_atom_site_label_1
_geom_torsion_atom_site_label_2
_geom_torsion_atom_site_label_3
_geom_torsion_atom_site_label_4
_geom_torsion
_geom_torsion_site_symmetry_1
_geom_torsion_site_symmetry_2
_geom_torsion_site_symmetry_3
_geom_torsion_site_symmetry_4
C6 C1 C2 C3 0.8 . . . .
C25 C1 C2 C3 -177.2(4) . . . .
C1 C2 C3 C4 1.5 . . . .
C1 C2 C3 S1 -179.2(3) . . . .
O6 S1 C3 C4 -171.1(3) . . . .
O5 S1 C3 C4 -49.6(3) . . . .
O7 S1 C3 C4 69.6(3) . . . .
O6 S1 C3 C2 9.6(3) . . . .
O5 S1 C3 C2 131.1(3) . . . .
O7 S1 C3 C2 -109.7(3) . . . .
C2 C3 C4 C5 -2.1 . . . .
S1 C3 C4 C5 178.6(2) . . . .
C3 C4 C5 C6 0.4 . . . .
C3 C4 C5 C26 179.5(4) . . . .
C2 C1 C6 O1 176.6(4) . . . .
C25 C1 C6 O1 -5.6(4) . . . .
C2 C1 C6 C5 -2.5 . . . .
C25 C1 C6 C5 175.4(4) . . . .
C4 C5 C6 O1 -177.1(3) . . . .
C26 C5 C6 O1 3.8(4) . . . .
C4 C5 C6 C1 1.9 . . . .
C26 C5 C6 C1 -177.2(4) . . . .
C12 C7 C8 C9 1.7 . . . .
C26 C7 C8 C9 -174.5(4) . . . .
C7 C8 C9 C10 -0.3 . . . .
C7 C8 C9 S2 177.9(3) . . . .
O8 S2 C9 C10 -141.0(3) . . . .
O9 S2 C9 C10 98.0(3) . . . .
O10 S2 C9 C10 -20.4(3) . . . .
O8 S2 C9 C8 40.8(3) . . . .
O9 S2 C9 C8 -80.2(3) . . . .
O10 S2 C9 C8 161.4(3) . . . .
C8 C9 C10 C11 -0.5 . . . .
S2 C9 C10 C11 -178.7(3) . . . .
C9 C10 C11 C12 0.0 . . . .
C9 C10 C11 C27 -179.7(3) . . . .
C8 C7 C12 O2 176.7(3) . . . .
C26 C7 C12 O2 -7.1(4) . . . .
C8 C7 C12 C11 -2.3 . . . .
C26 C7 C12 C11 173.9(4) . . . .
C10 C11 C12 O2 -177.5(4) . . . .
C27 C11 C12 O2 2.2(4) . . . .
C10 C11 C12 C7 1.5 . . . .
C27 C11 C12 C7 -178.8(4) . . . .
C18 C13 C14 C15 -0.4 . . . .
C27 C13 C14 C15 175.9(3) . . . .
C13 C14 C15 C16 2.2 . . . .
C13 C14 C15 S3 -173.2(2) . . . .
O13 S3 C15 C16 2.2(3) . . . .
O11 S3 C15 C16 124.1(3) . . . .
O12 S3 C15 C16 -117.3(2) . . . .
O13 S3 C15 C14 177.6(3) . . . .
O11 S3 C15 C14 -60.6(3) . . . .
O12 S3 C15 C14 58.0(3) . . . .
C14 C15 C16 C17 -2.6 . . . .
S3 C15 C16 C17 172.6(3) . . . .
C15 C16 C17 C18 1.2 . . . .
C15 C16 C17 C28 -177.0(3) . . . .
C16 C17 C18 O3 -176.4(3) . . . .
C28 C17 C18 O3 1.8(4) . . . .
C16 C17 C18 C13 0.7 . . . .
C28 C17 C18 C13 178.9(3) . . . .
C14 C13 C18 O3 176.0(3) . . . .
C27 C13 C18 O3 -0.1(4) . . . .
C14 C13 C18 C17 -1.1 . . . .
C27 C13 C18 C17 -177.3(3) . . . .
C24 C19 C20 C21 -2.4 . . . .
C28 C19 C20 C21 178.0(3) . . . .
C19 C20 C21 C22 2.7 . . . .
C19 C20 C21 S4 -179.4(2) . . . .
O16 S4 C21 C20 -98.9(3) . . . .
O14 S4 C21 C20 20.7(3) . . . .
O15 S4 C21 C20 141.6(2) . . . .
O16 S4 C21 C22 79.0(3) . . . .
O14 S4 C21 C22 -161.4(2) . . . .
O15 S4 C21 C22 -40.5(3) . . . .
C20 C21 C22 C23 0.0 . . . .
S4 C21 C22 C23 -177.9(3) . . . .
C21 C22 C23 C24 -2.7 . . . .
C21 C22 C23 C25 176.4(4) . . . .
C20 C19 C24 O4 179.5(3) . . . .
C28 C19 C24 O4 -1.0(4) . . . .
C20 C19 C24 C23 -0.3 . . . .
C28 C19 C24 C23 179.2(3) . . . .
C22 C23 C24 O4 -176.9(3) . . . .
C25 C23 C24 O4 4.0(4) . . . .
C22 C23 C24 C19 2.9 . . . .
C25 C23 C24 C19 -176.2(4) . . . .
C22 C23 C25 C1 -94.8(5) . . . .
C24 C23 C25 C1 84.3(5) . . . .
C6 C1 C25 C23 -91.6(5) . . . .
C2 C1 C25 C23 86.3(5) . . . .
C4 C5 C26 C7 -83.4(4) . . . .
C6 C5 C26 C7 95.7(4) . . . .
C12 C7 C26 C5 -89.5(4) . . . .
C8 C7 C26 C5 86.7(4) . . . .
C14 C13 C27 C11 103.3(4) . . . .
C18 C13 C27 C11 -80.5(4) . . . .
C10 C11 C27 C13 -88.9(4) . . . .
C12 C11 C27 C13 91.4(4) . . . .
C20 C19 C28 C17 89.9(4) . . . .
C24 C19 C28 C17 -89.6(4) . . . .
C18 C17 C28 C19 80.8(4) . . . .
C16 C17 C28 C19 -101.0(4) . . . .
N1 C29 C30 C31 0.9(8) . . . .
C29 C30 C31 C32 -2.2(7) . . . .
C30 C31 C32 C33 0.8(7) . . . .
C31 C32 C33 N1 1.9(7) . . . .
C31 C32 C33 C34 -180.0(4) . . . .
N1 C33 C34 N2 -60.8(6) . . . .
C32 C33 C34 N2 121.0(5) . . . .
N1 C33 C34 C35 121.0(5) . . . .
C32 C33 C34 C35 -57.2(7) . . . .
N2 C34 C35 C36 3.2(8) . . . .
C33 C34 C35 C36 -178.7(5) . . . .
C34 C35 C36 C37 2.6(9) . . . .
C35 C36 C37 C38 -3.7(9) . . . .
C36 C37 C38 N2 -0.9(8) . . . .
C36 C37 C38 C39 -179.4(5) . . . .
N2 C38 C39 N3 58.7(6) . . . .
C37 C38 C39 N3 -122.8(5) . . . .
N2 C38 C39 C40 -124.8(5) . . . .
C37 C38 C39 C40 53.7(7) . . . .
N3 C39 C40 C41 -1.5(7) . . . .
C38 C39 C40 C41 -178.0(5) . . . .
C39 C40 C41 C42 0.3(8) . . . .
C40 C41 C42 C43 0.8(9) . . . .
C41 C42 C43 N3 -0.7(9) . . . .
N4 C44 C45 C46 0.2(8) . . . .
C44 C45 C46 C47 0.4(8) . . . .
C45 C46 C47 C48 -1.5(8) . . . .
C46 C47 C48 N4 2.0(7) . . . .
C46 C47 C48 C49 179.4(5) . . . .
N4 C48 C49 N5 -60.6(6) . . . .
C47 C48 C49 N5 121.9(5) . . . .
N4 C48 C49 C50 122.3(5) . . . .
C47 C48 C49 C50 -55.3(7) . . . .
N5 C49 C50 C51 3.0(8) . . . .
C48 C49 C50 C51 -179.9(5) . . . .
C49 C50 C51 C52 3.2(9) . . . .
C50 C51 C52 C53 -3.6(9) . . . .
C51 C52 C53 N5 -2.2(8) . . . .
C51 C52 C53 C54 177.4(5) . . . .
N5 C53 C54 N6 55.9(7) . . . .
C52 C53 C54 N6 -123.7(6) . . . .
N5 C53 C54 C55 -129.2(6) . . . .
C52 C53 C54 C55 51.3(8) . . . .
N6 C54 C55 C56 -0.8(8) . . . .
C53 C54 C55 C56 -175.8(5) . . . .
C54 C55 C56 C57 0.4(9) . . . .
C55 C56 C57 C58 -0.1(9) . . . .
C56 C57 C58 N6 0.2(8) . . . .
N7 C59 C60 C61 -0.8(9) . . . .
C59 C60 C61 C62 1.3(10) . . . .
C60 C61 C62 C63 -0.1(10) . . . .
C61 C62 C63 N7 -1.5(9) . . . .
C61 C62 C63 C64 -176.7(6) . . . .
N7 C63 C64 N8 58.1(7) . . . .
C62 C63 C64 N8 -126.6(6) . . . .
N7 C63 C64 C65 -124.3(6) . . . .
C62 C63 C64 C65 51.0(9) . . . .
N8 C64 C65 C66 -4.2(9) . . . .
C63 C64 C65 C66 178.2(6) . . . .
C64 C65 C66 C67 0.4(11) . . . .
C65 C66 C67 C68 0.8(10) . . . .
C66 C67 C68 N8 1.8(8) . . . .
C66 C67 C68 C69 -177.7(6) . . . .
N8 C68 C69 N9 -63.2(6) . . . .
C67 C68 C69 N9 116.3(6) . . . .
N8 C68 C69 C70 121.7(5) . . . .
C67 C68 C69 C70 -58.9(7) . . . .
N9 C69 C70 C71 0.3(7) . . . .
C68 C69 C70 C71 175.3(5) . . . .
C69 C70 C71 C72 0.5(8) . . . .
C70 C71 C72 C73 -0.5(8) . . . .
C71 C72 C73 N9 -0.4(8) . . . .
N10 C74 C75 C76 -0.6(13) . . . .
C74 C75 C76 C77 -0.2(15) . . . .
C75 C76 C77 C78 -0.8(13) . . . .
C76 C77 C78 N10 2.7(11) . . . .
C76 C77 C78 C79 178.4(7) . . . .
N10 C78 C79 N11 -59.7(7) . . . .
C77 C78 C79 N11 124.5(6) . . . .
N10 C78 C79 C80 122.4(6) . . . .
C77 C78 C79 C80 -53.4(9) . . . .
N11 C79 C80 C81 3.1(8) . . . .
C78 C79 C80 C81 -179.1(5) . . . .
C79 C80 C81 C82 2.4(8) . . . .
C80 C81 C82 C83 -2.9(8) . . . .
C81 C82 C83 N11 -2.1(7) . . . .
C81 C82 C83 C84 179.4(5) . . . .
N11 C83 C84 N12 58.0(6) . . . .
C82 C83 C84 N12 -123.5(5) . . . .
N11 C83 C84 C85 -124.4(5) . . . .
C82 C83 C84 C85 54.2(7) . . . .
N12 C84 C85 C86 -0.2(7) . . . .
C83 C84 C85 C86 -177.8(5) . . . .
C84 C85 C86 C87 -0.8(8) . . . .
C85 C86 C87 C88 1.2(8) . . . .
C86 C87 C88 N12 -0.6(8) . . . .
C30 C29 N1 O19 -176.9(4) . . . .
C30 C29 N1 C33 1.8(7) . . . .
C32 C33 N1 O19 175.5(4) . . . .
C34 C33 N1 O19 -2.8(6) . . . .
C32 C33 N1 C29 -3.2(6) . . . .
C34 C33 N1 C29 178.5(4) . . . .
C37 C38 N2 O18 -171.5(4) . . . .
C39 C38 N2 O18 7.1(6) . . . .
C37 C38 N2 C34 6.8(7) . . . .
C39 C38 N2 C34 -174.7(4) . . . .
C35 C34 N2 O18 170.4(4) . . . .
C33 C34 N2 O18 -7.9(6) . . . .
C35 C34 N2 C38 -7.9(7) . . . .
C33 C34 N2 C38 173.8(4) . . . .
C42 C43 N3 O17 178.4(5) . . . .
C42 C43 N3 C39 -0.4(8) . . . .
C40 C39 N3 C43 1.5(7) . . . .
C38 C39 N3 C43 178.2(5) . . . .
C40 C39 N3 O17 -177.3(4) . . . .
C38 C39 N3 O17 -0.6(6) . . . .
C45 C44 N4 O20 -179.8(4) . . . .
C45 C44 N4 C48 0.3(7) . . . .
C47 C48 N4 O20 178.7(4) . . . .
C49 C48 N4 O20 1.1(6) . . . .
C47 C48 N4 C44 -1.4(7) . . . .
C49 C48 N4 C44 -179.0(4) . . . .
C50 C49 N5 O21 168.6(4) . . . .
C48 C49 N5 O21 -8.7(7) . . . .
C50 C49 N5 C53 -9.1(7) . . . .
C48 C49 N5 C53 173.6(5) . . . .
C52 C53 N5 O21 -169.0(4) . . . .
C54 C53 N5 O21 11.4(7) . . . .
C52 C53 N5 C49 8.7(7) . . . .
C54 C53 N5 C49 -170.9(5) . . . .
C57 C58 N6 O22 176.2(5) . . . .
C57 C58 N6 C54 -0.6(8) . . . .
C55 C54 N6 C58 1.0(7) . . . .
C53 C54 N6 C58 176.2(5) . . . .
C55 C54 N6 O22 -175.9(4) . . . .
C53 C54 N6 O22 -0.6(7) . . . .
C60 C59 N7 O23 176.5(5) . . . .
C60 C59 N7 C63 -0.8(8) . . . .
C62 C63 N7 C59 2.0(8) . . . .
C64 C63 N7 C59 177.4(5) . . . .
C62 C63 N7 O23 -175.3(5) . . . .
C64 C63 N7 O23 0.2(7) . . . .
C67 C68 N8 O24 172.0(4) . . . .
C69 C68 N8 O24 -8.6(6) . . . .
C67 C68 N8 C64 -5.8(7) . . . .
C69 C68 N8 C64 173.7(4) . . . .
C65 C64 N8 O24 -170.8(5) . . . .
C63 C64 N8 O24 6.9(7) . . . .
C65 C64 N8 C68 7.0(8) . . . .
C63 C64 N8 C68 -175.3(5) . . . .
C72 C73 N9 O25 -178.1(4) . . . .
C72 C73 N9 C69 1.3(7) . . . .
C70 C69 N9 O25 178.2(4) . . . .
C68 C69 N9 O25 2.8(6) . . . .
C70 C69 N9 C73 -1.2(7) . . . .
C68 C69 N9 C73 -176.6(5) . . . .
C77 C78 N10 O26 174.0(5) . . . .
C79 C78 N10 O26 -1.9(8) . . . .
C77 C78 N10 C74 -3.6(9) . . . .
C79 C78 N10 C74 -179.5(5) . . . .
C75 C74 N10 C78 2.6(10) . . . .
C75 C74 N10 O26 -175.1(7) . . . .
C82 C83 N11 O27 -170.2(4) . . . .
C84 C83 N11 O27 8.4(6) . . . .
C82 C83 N11 C79 7.9(7) . . . .
C84 C83 N11 C79 -173.5(4) . . . .
C80 C79 N11 O27 169.7(4) . . . .
C78 C79 N11 O27 -8.2(7) . . . .
C80 C79 N11 C83 -8.4(7) . . . .
C78 C79 N11 C83 173.7(5) . . . .
C87 C88 N12 O28 178.4(4) . . . .
C87 C88 N12 C84 -0.4(7) . . . .
C85 C84 N12 O28 -178.0(4) . . . .
C83 C84 N12 O28 -0.3(6) . . . .
C85 C84 N12 C88 0.8(7) . . . .
C83 C84 N12 C88 178.5(4) . . . .
O8 S2 O10 Na -141.8(4) . . . .
O9 S2 O10 Na -15.9(5) . . . .
C9 S2 O10 Na 99.4(4) . . . .
O40 Na O10 S2 -36.6(5) . . . .
O15 Na O10 S2 -159.4(4) 1_565 . . .
O47 Na O10 S2 33.0(4) . . . .
O39 Na O10 S2 122.2(4) . . . .
O16 S4 O15 Na 19.3(6) . . . 1_545
O14 S4 O15 Na -108.2(5) . . . 1_545
C21 S4 O15 Na 135.8(4) . . . 1_545
C43 N3 O17 Cu1 97.4(4) . . . .
C39 N3 O17 Cu1 -83.7(4) . . . .
O22 Cu1 O17 N3 -129.2(3) . . . .
O21 Cu1 O17 N3 -79(3) . . . .
O18 Cu1 O17 N3 52.9(3) . . . .
O20 Cu1 O17 N3 -34.2(3) . . . .
O19 Cu1 O17 N3 134.3(3) . . . .
C38 N2 O18 Cu1 -85.1(4) . . . .
C34 N2 O18 Cu1 96.6(4) . . . .
O17 Cu1 O18 N2 44.9(3) . . . .
O22 Cu1 O18 N2 -6(3) . . . .
O21 Cu1 O18 N2 -137.1(3) . . . .
O20 Cu1 O18 N2 140.1(3) . . . .
O19 Cu1 O18 N2 -52.3(3) . . . .
C29 N1 O19 Cu1 -98.2(4) . . . .
C33 N1 O19 Cu1 83.0(4) . . . .
O17 Cu1 O19 N1 -136.0(3) . . . .
O22 Cu1 O19 N1 133.6(3) . . . .
O21 Cu1 O19 N1 45.5(3) . . . .
O18 Cu1 O19 N1 -48.4(3) . . . .
O20 Cu1 O19 N1 0.2(6) . . . .
C44 N4 O20 Cu1 -100.6(4) . . . .
C48 N4 O20 Cu1 79.3(4) . . . .
O17 Cu1 O20 N4 134.7(3) . . . .
O22 Cu1 O20 N4 -135.2(3) . . . .
O21 Cu1 O20 N4 -47.2(3) . . . .
O18 Cu1 O20 N4 46.3(3) . . . .
O19 Cu1 O20 N4 -1.7(6) . . . .
C49 N5 O21 Cu1 95.5(4) . . . .
C53 N5 O21 Cu1 -86.7(4) . . . .
O17 Cu1 O21 N5 -7(3) . . . .
O22 Cu1 O21 N5 43.2(3) . . . .
O18 Cu1 O21 N5 -138.9(3) . . . .
O20 Cu1 O21 N5 -52.0(3) . . . .
O19 Cu1 O21 N5 139.8(3) . . . .
C58 N6 O22 Cu1 99.0(4) . . . .
C54 N6 O22 Cu1 -84.0(4) . . . .
O17 Cu1 O22 N6 -127.2(3) . . . .
O21 Cu1 O22 N6 54.9(3) . . . .
O18 Cu1 O22 N6 -76(3) . . . .
O20 Cu1 O22 N6 137.7(3) . . . .
O19 Cu1 O22 N6 -30.3(3) . . . .
C59 N7 O23 Cu2 100.3(4) . . . .
C63 N7 O23 Cu2 -82.4(5) . . . .
O28 Cu2 O23 N7 -134.9(3) . . . .
O24 Cu2 O23 N7 50.3(3) . . . .
O27 Cu2 O23 N7 -42.5(15) . . . .
O26 Cu2 O23 N7 -37.0(3) . . . .
O25 Cu2 O23 N7 132.4(3) . . . .
C68 N8 O24 Cu2 96.1(4) . . . .
C64 N8 O24 Cu2 -86.0(4) . . . .
O28 Cu2 O24 N8 -47.0(17) . . . .
O23 Cu2 O24 N8 46.9(3) . . . .
O27 Cu2 O24 N8 -138.7(3) . . . .
O26 Cu2 O24 N8 140.2(3) . . . .
O25 Cu2 O24 N8 -51.2(3) . . . .
C73 N9 O25 Cu2 -102.2(4) . . . .
C69 N9 O25 Cu2 78.4(4) . . . .
O28 Cu2 O25 N9 132.2(3) . . . .
O24 Cu2 O25 N9 -48.2(3) . . . .
O23 Cu2 O25 N9 -135.9(3) . . . .
O27 Cu2 O25 N9 43.6(3) . . . .
O26 Cu2 O25 N9 0.0(7) . . . .
C78 N10 O26 Cu2 81.5(5) . . . .
C74 N10 O26 Cu2 -100.8(5) . . . .
O28 Cu2 O26 N10 -133.4(3) . . . .
O24 Cu2 O26 N10 46.0(3) . . . .
O23 Cu2 O26 N10 134.6(3) . . . .
O27 Cu2 O26 N10 -45.9(3) . . . .
O25 Cu2 O26 N10 -1.7(7) . . . .
C83 N11 O27 Cu2 -85.1(4) . . . .
C79 N11 O27 Cu2 96.7(4) . . . .
O28 Cu2 O27 N11 44.6(3) . . . .
O24 Cu2 O27 N11 -140.6(3) . . . .
O23 Cu2 O27 N11 -48.0(15) . . . .
O26 Cu2 O27 N11 -53.5(3) . . . .
O25 Cu2 O27 N11 137.2(3) . . . .
C88 N12 O28 Cu2 96.9(4) . . . .
C84 N12 O28 Cu2 -84.2(4) . . . .
O24 Cu2 O28 N12 -39.1(17) . . . .
O23 Cu2 O28 N12 -132.9(3) . . . .
O27 Cu2 O28 N12 52.6(3) . . . .
O26 Cu2 O28 N12 133.6(3) . . . .
O25 Cu2 O28 N12 -34.9(3) . . . .
